data_7125798
loop_
_publ_author_name
'Yang, Jin-Sen'
'Zhang, Miao-Miao'
'Han, Zhen'
'Li, Hai-Yang'
'Li, Lin-Ke'
'Dong, Xi-Yan'
'Zang, Shuang-Quan'
'Mak, Thomas C. W.'

_publ_section_title
;
 A new silver cluster that emits bright-blue phosphorescence.
;
_journal_issue 16
_journal_name_full 'Chemical communications (Cambridge, England)'
_journal_page_first 2451
_journal_page_last 2454
_journal_paper_doi 10.1039/c9cc09439c
_journal_volume 56
_journal_year 2020
_chemical_formula_moiety 'C35 H23 Ag3 F9 N O6 P2, C H Cl3'
_chemical_formula_sum 'C36 H24 Ag3 Cl3 F9 N O6 P2'
_chemical_formula_weight 1229.46
_space_group_crystal_system monoclinic
_space_group_IT_number 14
_space_group_name_Hall '-P 2yn'
_space_group_name_H-M_alt 'P 1 21/n 1'
_atom_sites_solution_hydrogens geom
_atom_sites_solution_primary dual
_audit_creation_date 2019-01-15
_audit_creation_method
;
Olex2 1.2
(compiled 2017.03.28 svn.r3405 for OlexSys, GUI svn.r5337)
;
_audit_update_record
;
2019-11-18 deposited with the CCDC.	2020-01-14 downloaded from the CCDC.
;
_cell_angle_alpha 90
_cell_angle_beta 94.1310(10)
_cell_angle_gamma 90
_cell_formula_units_Z 4
_cell_length_a 12.39040(10)
_cell_length_b 26.0236(2)
_cell_length_c 13.09980(10)
_cell_measurement_reflns_used 12541
_cell_measurement_temperature 200.00(10)
_cell_measurement_theta_max 72.2630
_cell_measurement_theta_min 3.3990
_cell_volume 4212.96(6)
_computing_cell_refinement 'CrysAlisPro 1.171.39.27b (Rigaku OD, 2015)'
_computing_data_collection 'CrysAlisPro 1.171.39.27b (Rigaku OD, 2015)'
_computing_data_reduction 'CrysAlisPro 1.171.39.27b (Rigaku OD, 2015)'
_computing_molecular_graphics 'Olex2 (Dolomanov et al., 2009)'
_computing_publication_material 'Olex2 (Dolomanov et al., 2009)'
_computing_structure_refinement 'ShelXL (Sheldrick, 2015)'
_computing_structure_solution 'ShelXT (Sheldrick, 2015)'
_diffrn_ambient_environment N~2~
_diffrn_ambient_temperature 200.00(10)
_diffrn_detector 'CCD plate'
_diffrn_measured_fraction_theta_full 0.999
_diffrn_measured_fraction_theta_max 0.974
_diffrn_measurement_details
;
List of Runs (angles in degrees, time in seconds):

  # Type    Start    End  Width  t~exp~   \w     \q     \k     \f   Frames
#--------------------------------------------------------------------------
  1  \w    -43.00  24.00   0.50    0.50    --   45.50 -57.00-120.00  134
  2  \w     20.00 130.00   0.50    0.50    --   45.50  57.00  60.00  220
  3  \w     96.00 133.00   0.50    0.50    --   45.50  57.00 -90.00   74
  4  \w    -42.00  42.00   0.50    0.50    --   45.50 -38.00 150.00  168
  5  \w     14.00 135.00   0.50    1.46    --  100.10 -45.00 120.00  242
  6  \w     11.00  88.00   0.50    1.46    --  100.10   0.00-150.00  154
  7  \w     32.00 122.00   0.50    1.46    --  100.10 -61.00 120.00  180
  8  \w     11.00  36.00   0.50    1.46    --  100.10 -77.00 150.00   50
  9  \w    103.00 183.00   0.50    1.46    --  100.10   0.00-150.00  160
 10  \w     68.00 106.00   0.50    1.46    --  100.10 -77.00 150.00   76
 11  \w     11.00 132.00   0.50    1.46    --  100.10 -45.00 -60.00  242
 12  \w     71.00 152.00   0.50    1.46    --  100.10  61.00 -90.00  162
;
_diffrn_measurement_device 'four-circle diffractometer'
_diffrn_measurement_device_type 'XtaLAB AFC12 (RINC): Kappa single'
_diffrn_measurement_method '\w scans'
_diffrn_orient_matrix_type 'CrysAlisPro convention (1999,Acta A55,543-557)'
_diffrn_orient_matrix_UB_11 -0.0483249000
_diffrn_orient_matrix_UB_12 0.0527082000
_diffrn_orient_matrix_UB_13 -0.0311312000
_diffrn_orient_matrix_UB_21 -0.0162294000
_diffrn_orient_matrix_UB_22 0.0118838000
_diffrn_orient_matrix_UB_23 0.1130927000
_diffrn_orient_matrix_UB_31 0.1137951000
_diffrn_orient_matrix_UB_32 0.0241193000
_diffrn_orient_matrix_UB_33 0.0122225000
_diffrn_radiation_monochromator graphite
_diffrn_radiation_probe x-ray
_diffrn_radiation_type CuK\a
_diffrn_radiation_wavelength 1.54184
_diffrn_reflns_av_R_equivalents 0.0343
_diffrn_reflns_av_unetI/netI 0.0379
_diffrn_reflns_Laue_measured_fraction_full 0.999
_diffrn_reflns_Laue_measured_fraction_max 0.974
_diffrn_reflns_limit_h_max 15
_diffrn_reflns_limit_h_min -14
_diffrn_reflns_limit_k_max 32
_diffrn_reflns_limit_k_min -24
_diffrn_reflns_limit_l_max 16
_diffrn_reflns_limit_l_min -16
_diffrn_reflns_number 24591
_diffrn_reflns_point_group_measured_fraction_full 0.999
_diffrn_reflns_point_group_measured_fraction_max 0.974
_diffrn_reflns_theta_full 67.684
_diffrn_reflns_theta_max 72.726
_diffrn_reflns_theta_min 3.397
_diffrn_source 'fine-focus sealed X-ray tube'
_diffrn_source_type 'Enhance (Cu) X-ray Source'
_exptl_absorpt_coefficient_mu 14.319
_exptl_absorpt_correction_T_max 1.00000
_exptl_absorpt_correction_T_min 0.42309
_exptl_absorpt_correction_type multi-scan
_exptl_absorpt_process_details
;
CrysAlisPro 1.171.39.27b (Rigaku Oxford Diffraction, 2015)
Empirical absorption correction using spherical harmonics,
 implemented in SCALE3 ABSPACK scaling algorithm.
;
_exptl_crystal_colour colourless
_exptl_crystal_colour_primary colourless
_exptl_crystal_density_diffrn 1.938
_exptl_crystal_description block
_exptl_crystal_F_000 2392
_exptl_crystal_size_max 0.01
_exptl_crystal_size_mid 0.006
_exptl_crystal_size_min 0.005
_refine_diff_density_max 1.612
_refine_diff_density_min -1.379
_refine_diff_density_rms 0.100
_refine_ls_extinction_method none
_refine_ls_goodness_of_fit_ref 1.029
_refine_ls_hydrogen_treatment constr
_refine_ls_matrix_type full
_refine_ls_number_parameters 595
_refine_ls_number_reflns 8179
_refine_ls_number_restraints 12
_refine_ls_restrained_S_all 1.029
_refine_ls_R_factor_all 0.0410
_refine_ls_R_factor_gt 0.0365
_refine_ls_shift/su_max 0.001
_refine_ls_shift/su_mean 0.000
_refine_ls_structure_factor_coef Fsqd
_refine_ls_weighting_details
;
 w=1/[\s^2^(Fo^2^)+(0.0472P)^2^+7.5182P]
 where P=(Fo^2^+2Fc^2^)/3
;
_refine_ls_weighting_scheme calc
_refine_ls_wR_factor_gt 0.0943
_refine_ls_wR_factor_ref 0.0970
_reflns_Friedel_coverage 0.000
_reflns_number_gt 7309
_reflns_number_total 8179
_reflns_threshold_expression 'I > 2\s(I)'
_cod_data_source_file c9cc09439c2.cif
_cod_data_source_block NC_Ag6
_cod_depositor_comments 'Adding full bibliography for 7125798.cif.'
_cod_database_code 7125798
_shelxl_version_number 2013-2
_shelx_space_group_comment
;
The symmetry employed for this shelxl refinement is uniquely defined
by the following loop, which should always be used as a source of
symmetry information in preference to the above space-group names.
They are only intended as comments.
;
_reflns_odcompleteness_completeness 99.96
_reflns_odcompleteness_iscentric 1
_reflns_odcompleteness_theta 66.97
_olex2_refinement_description
;
1. Fixed Uiso
 At 1.2 times of:
  All C(H) groups
2. Uiso/Uaniso restraints and constraints
Uanis(C13) \\sim Ueq, Uanis(C11) \\sim Ueq: with sigma of 0.005 and sigma for
terminal atoms of 0.01
3. Others
 Fixed Sof: F1(0.5) F1B(0.5) F2(0.5) F2B(0.5) F3(0.5) F3B(0.5) F4(0.5)
 F4B(0.5) F5(0.5) F5B(0.5) F6(0.5) F6B(0.5)
4.a Ternary CH refined with riding coordinates:
 C36(H36)
4.b Aromatic/amide H refined with riding coordinates:
 C8(H8), C9(H9), C10(H10), C11(H11), C12(H12), C14(H14), C15(H15), C16(H16),
 C17(H17), C18(H18), C20(H20), C21(H21), C22(H22), C25(H25), C26(H26), C27(H27),
  C28(H28), C29(H29), C31(H31), C32(H32), C33(H33), C34(H34), C35(H35)
;
_olex2_submission_special_instructions 'No special instructions were received'
_oxdiff_exptl_absorpt_empirical_details
;
Empirical correction (ABSPACK) includes:
- Absorption correction using spherical harmonics
- Frame scaling
;
_oxdiff_exptl_absorpt_empirical_full_max 1.914
_oxdiff_exptl_absorpt_empirical_full_min 0.716

loop_
_space_group_symop_operation_xyz
'x, y, z'
'-x+1/2, y+1/2, -z+1/2'
'-x, -y, -z'
'x-1/2, -y-1/2, z-1/2'

loop_
_atom_site_label
_atom_site_type_symbol
_atom_site_fract_x
_atom_site_fract_y
_atom_site_fract_z
_atom_site_U_iso_or_equiv
_atom_site_adp_type
_atom_site_occupancy
_atom_site_site_symmetry_order
_atom_site_calc_flag
_atom_site_refinement_flags_posn
_atom_site_refinement_flags_adp
_atom_site_refinement_flags_occupancy
_atom_site_disorder_assembly
_atom_site_disorder_group
Ag1 Ag 0.37690(2) 0.61824(2) 0.40779(2) 0.03472(9) Uani 1 1 d . . . . .
Ag2 Ag 0.42430(3) 0.49810(2) 0.25665(2) 0.04007(9) Uani 1 1 d . . . . .
Ag3 Ag 0.48109(2) 0.35830(2) 0.41304(2) 0.03825(9) Uani 1 1 d . . . . .
P1 P 0.45640(8) 0.41722(3) 0.18123(7) 0.02979(19) Uani 1 1 d . . . . .
P2 P 0.72846(7) 0.33857(3) 0.47175(7) 0.02950(19) Uani 1 1 d . . . . .
F1 F 0.1248(11) 0.6282(6) 0.183(2) 0.126(6) Uani 0.5 1 d . . P A 1
F1B F 0.200(2) 0.6523(7) 0.2417(10) 0.134(8) Uani 0.5 1 d . . P A 2
F2 F 0.2696(15) 0.6669(4) 0.2209(13) 0.105(5) Uani 0.5 1 d . . P A 1
F2B F 0.2726(16) 0.6643(6) 0.1045(18) 0.132(9) Uani 0.5 1 d . . P A 2
F3 F 0.223(2) 0.6507(7) 0.0708(9) 0.127(9) Uani 0.5 1 d . . P A 1
F3B F 0.1282(13) 0.6262(6) 0.104(2) 0.134(6) Uani 0.5 1 d . . P A 2
F4 F 0.4422(16) 0.2070(6) 0.635(2) 0.217(14) Uani 0.5 1 d . . P B 1
F4B F 0.4229(14) 0.2373(6) 0.7373(11) 0.088(6) Uani 0.5 1 d . . P B 2
F5 F 0.390(2) 0.2509(9) 0.7514(14) 0.165(11) Uani 0.5 1 d . . P B 1
F5B F 0.4147(14) 0.2061(4) 0.5945(10) 0.100(5) Uani 0.5 1 d . . P B 2
F6 F 0.2876(12) 0.2411(7) 0.6228(11) 0.080(5) Uani 0.5 1 d . . P B 1
F6B F 0.2863(12) 0.2473(9) 0.6420(16) 0.125(8) Uani 0.5 1 d . . P B 2
F7 F 0.7298(3) 0.48663(18) 0.5030(3) 0.0980(14) Uani 1 1 d . . . . .
F8 F 0.7539(3) 0.54808(15) 0.4001(4) 0.1052(15) Uani 1 1 d . . . . .
F9 F 0.6623(3) 0.48488(14) 0.3515(3) 0.0783(10) Uani 1 1 d . . . . .
O1 O 0.5912(4) 0.55876(14) 0.5537(2) 0.0621(10) Uani 1 1 d . . . . .
O2 O 0.5101(2) 0.55181(11) 0.3968(2) 0.0409(6) Uani 1 1 d . . . . .
O3 O 0.3298(3) 0.57203(11) 0.2550(2) 0.0445(7) Uani 1 1 d . . . . .
O4 O 0.2727(4) 0.55203(15) 0.0952(3) 0.0716(12) Uani 1 1 d . . . . .
O5 O 0.4030(3) 0.30470(17) 0.5142(3) 0.0680(11) Uani 1 1 d . . . . .
O6 O 0.5064(3) 0.31879(12) 0.6590(2) 0.0520(8) Uani 1 1 d . . . . .
N1 N 0.6157(3) 0.37668(11) 0.3087(2) 0.0289(6) Uani 1 1 d . . . . .
C1 C 0.2236(5) 0.6319(2) 0.1577(4) 0.0579(13) Uani 1 1 d . . . . .
C2 C 0.2817(3) 0.58056(16) 0.1695(3) 0.0379(9) Uani 1 1 d . . . . .
C3 C 0.6829(4) 0.51493(17) 0.4315(3) 0.0426(9) Uani 1 1 d . . . . .
C4 C 0.5840(3) 0.54439(14) 0.4645(3) 0.0348(8) Uani 1 1 d . . . . .
C5 C 0.3896(4) 0.2473(2) 0.6476(4) 0.0565(12) Uani 1 1 d . . . . .
C6 C 0.4386(4) 0.29601(17) 0.6035(3) 0.0430(10) Uani 1 1 d . . . . .
C7 C 0.3753(3) 0.36563(16) 0.2285(3) 0.0354(8) Uani 1 1 d . . . . .
C8 C 0.2773(4) 0.37819(19) 0.2690(3) 0.0447(10) Uani 1 1 d . . . . .
H8 H 0.2574 0.4125 0.2742 0.054 Uiso 1 1 calc R . . . .
C9 C 0.2098(4) 0.3402(2) 0.3015(4) 0.0595(13) Uani 1 1 d . . . . .
H9 H 0.1436 0.3489 0.3259 0.071 Uiso 1 1 calc R . . . .
C10 C 0.2402(5) 0.2896(2) 0.2977(4) 0.0624(14) Uani 1 1 d . . . . .
H10 H 0.1950 0.2642 0.3206 0.075 Uiso 1 1 calc R . . . .
C11 C 0.3375(4) 0.27615(19) 0.2600(4) 0.0540(12) Uani 1 1 d . U . . .
H11 H 0.3582 0.2418 0.2588 0.065 Uiso 1 1 calc R . . . .
C12 C 0.4043(4) 0.31365(16) 0.2240(3) 0.0423(9) Uani 1 1 d . . . . .
H12 H 0.4687 0.3043 0.1967 0.051 Uiso 1 1 calc R . . . .
C13 C 0.4394(3) 0.41174(15) 0.0428(3) 0.0340(8) Uani 1 1 d . U . . .
C14 C 0.3906(3) 0.45144(16) -0.0129(3) 0.0367(8) Uani 1 1 d . . . . .
H14 H 0.3688 0.4809 0.0202 0.044 Uiso 1 1 calc R . . . .
C15 C 0.3740(4) 0.44737(19) -0.1186(3) 0.0468(10) Uani 1 1 d . . . . .
H15 H 0.3409 0.4742 -0.1558 0.056 Uiso 1 1 calc R . . . .
C16 C 0.4058(4) 0.40422(19) -0.1689(3) 0.0463(10) Uani 1 1 d . . . . .
H16 H 0.3940 0.4018 -0.2396 0.056 Uiso 1 1 calc R . . . .
C17 C 0.4558(5) 0.36431(19) -0.1134(4) 0.0522(12) Uani 1 1 d . . . . .
H17 H 0.4780 0.3350 -0.1468 0.063 Uiso 1 1 calc R . . . .
C18 C 0.4722(4) 0.36824(17) -0.0087(3) 0.0477(11) Uani 1 1 d . . . . .
H18 H 0.5057 0.3414 0.0283 0.057 Uiso 1 1 calc R . . . .
C19 C 0.5953(3) 0.39615(13) 0.2133(3) 0.0302(7) Uani 1 1 d . . . . .
C20 C 0.6786(4) 0.40462(15) 0.1493(3) 0.0372(9) Uani 1 1 d . . . . .
H20 H 0.6639 0.4179 0.0839 0.045 Uiso 1 1 calc R . . . .
C21 C 0.7831(4) 0.39305(17) 0.1844(3) 0.0427(9) Uani 1 1 d . . . . .
H21 H 0.8395 0.3984 0.1425 0.051 Uiso 1 1 calc R . . . .
C22 C 0.8044(3) 0.37349(15) 0.2819(3) 0.0376(9) Uani 1 1 d . . . . .
H22 H 0.8748 0.3659 0.3067 0.045 Uiso 1 1 calc R . . . .
C23 C 0.7181(3) 0.36552(13) 0.3419(3) 0.0299(7) Uani 1 1 d . . . . .
C24 C 0.6874(3) 0.27237(14) 0.4486(3) 0.0318(8) Uani 1 1 d . . . . .
C25 C 0.6672(5) 0.25106(17) 0.3529(3) 0.0511(11) Uani 1 1 d . . . . .
H25 H 0.6713 0.2714 0.2949 0.061 Uiso 1 1 calc R . . . .
C26 C 0.6409(6) 0.1997(2) 0.3426(4) 0.0710(17) Uani 1 1 d . . . . .
H26 H 0.6272 0.1857 0.2776 0.085 Uiso 1 1 calc R . . . .
C27 C 0.6347(5) 0.16910(19) 0.4272(4) 0.0630(14) Uani 1 1 d . . . . .
H27 H 0.6179 0.1344 0.4197 0.076 Uiso 1 1 calc R . . . .
C28 C 0.6533(5) 0.18968(19) 0.5217(4) 0.0606(13) Uani 1 1 d . . . . .
H28 H 0.6504 0.1688 0.5790 0.073 Uiso 1 1 calc R . . . .
C29 C 0.6768(4) 0.24187(17) 0.5343(3) 0.0473(10) Uani 1 1 d . . . . .
H29 H 0.6852 0.2561 0.5995 0.057 Uiso 1 1 calc R . . . .
C30 C 0.8732(3) 0.33521(16) 0.5046(3) 0.0364(8) Uani 1 1 d . . . . .
C31 C 0.9351(4) 0.29190(19) 0.4889(4) 0.0470(10) Uani 1 1 d . . . . .
H31 H 0.9024 0.2622 0.4621 0.056 Uiso 1 1 calc R . . . .
C32 C 1.0463(4) 0.2930(2) 0.5135(4) 0.0605(14) Uani 1 1 d . . . . .
H32 H 1.0877 0.2638 0.5037 0.073 Uiso 1 1 calc R . . . .
C33 C 1.0951(4) 0.3370(3) 0.5523(4) 0.0667(15) Uani 1 1 d . . . . .
H33 H 1.1696 0.3378 0.5672 0.080 Uiso 1 1 calc R . . . .
C34 C 1.0343(5) 0.3795(3) 0.5690(5) 0.0727(17) Uani 1 1 d . . . . .
H34 H 1.0674 0.4092 0.5954 0.087 Uiso 1 1 calc R . . . .
C35 C 0.9225(4) 0.3783(2) 0.5465(5) 0.0590(13) Uani 1 1 d . . . . .
H35 H 0.8810 0.4070 0.5600 0.071 Uiso 1 1 calc R . . . .
Cl1 Cl 0.0831(3) 0.49072(16) 0.2970(3) 0.200(2) Uani 1 1 d . . . . .
Cl2 Cl 0.05236(18) 0.43772(10) 0.1092(2) 0.1166(7) Uani 1 1 d . . . . .
Cl3 Cl -0.09026(18) 0.52084(9) 0.1597(3) 0.1371(11) Uani 1 1 d . . . . .
C36 C 0.0470(7) 0.4944(4) 0.1672(8) 0.124(4) Uani 1 1 d . . . . .
H36 H 0.0953 0.5186 0.1355 0.148 Uiso 1 1 calc R . . . .

loop_
_atom_site_aniso_label
_atom_site_aniso_U_11
_atom_site_aniso_U_22
_atom_site_aniso_U_33
_atom_site_aniso_U_23
_atom_site_aniso_U_13
_atom_site_aniso_U_12
Ag1 0.04086(16) 0.03086(15) 0.03264(15) -0.00711(10) 0.00404(11) 0.00229(11)
Ag2 0.04995(18) 0.02838(15) 0.04099(17) -0.00881(11) -0.00277(13) 0.00962(12)
Ag3 0.03942(16) 0.04688(18) 0.02872(15) 0.00275(11) 0.00426(11) -0.00161(12)
P1 0.0414(5) 0.0227(4) 0.0249(4) -0.0001(3) 0.0003(4) 0.0046(4)
P2 0.0317(4) 0.0270(4) 0.0296(4) -0.0015(3) 0.0010(4) 0.0034(4)
F1 0.068(7) 0.127(11) 0.189(15) 0.031(14) 0.040(10) 0.065(7)
F1B 0.23(2) 0.110(13) 0.065(6) 0.006(7) 0.025(12) 0.128(14)
F2 0.159(12) 0.034(4) 0.112(12) -0.022(6) -0.056(9) 0.041(6)
F2B 0.118(11) 0.054(6) 0.23(3) 0.063(12) 0.049(13) 0.018(6)
F3 0.23(3) 0.103(13) 0.047(4) 0.034(6) 0.012(8) 0.094(14)
F3B 0.084(9) 0.113(9) 0.194(15) 0.007(13) -0.064(11) 0.041(8)
F4 0.128(11) 0.088(11) 0.46(4) 0.140(16) 0.170(18) 0.057(9)
F4B 0.124(10) 0.069(6) 0.064(9) 0.047(6) -0.050(8) -0.040(6)
F5 0.26(2) 0.19(2) 0.053(6) 0.012(9) 0.034(10) -0.146(17)
F5B 0.169(14) 0.039(5) 0.097(6) -0.025(5) 0.058(7) -0.046(7)
F6 0.071(9) 0.099(8) 0.066(5) 0.034(5) -0.029(5) -0.055(7)
F6B 0.058(9) 0.145(14) 0.180(17) 0.081(12) 0.058(9) 0.014(8)
F7 0.100(3) 0.116(3) 0.076(2) 0.019(2) -0.005(2) 0.068(3)
F8 0.057(2) 0.072(2) 0.192(5) -0.007(3) 0.045(3) -0.0178(18)
F9 0.0610(19) 0.080(2) 0.092(2) -0.0484(19) -0.0079(17) 0.0242(17)
O1 0.097(3) 0.053(2) 0.0354(16) -0.0088(14) -0.0047(17) 0.0226(19)
O2 0.0412(15) 0.0379(15) 0.0426(15) -0.0115(12) -0.0041(12) 0.0084(12)
O3 0.0582(18) 0.0343(15) 0.0388(15) -0.0094(12) -0.0108(13) 0.0157(13)
O4 0.104(3) 0.059(2) 0.0484(19) -0.0186(17) -0.019(2) 0.031(2)
O5 0.062(2) 0.090(3) 0.0501(19) 0.0334(19) -0.0053(17) -0.025(2)
O6 0.070(2) 0.0472(18) 0.0396(16) -0.0079(14) 0.0129(15) -0.0199(16)
N1 0.0370(16) 0.0219(14) 0.0280(15) -0.0005(11) 0.0032(12) 0.0024(12)
C1 0.068(3) 0.054(3) 0.050(3) -0.002(2) -0.006(2) 0.023(3)
C2 0.039(2) 0.034(2) 0.040(2) -0.0037(17) -0.0021(17) 0.0039(17)
C3 0.042(2) 0.035(2) 0.050(2) -0.0004(18) -0.0056(19) -0.0009(18)
C4 0.045(2) 0.0223(17) 0.037(2) 0.0021(15) 0.0023(17) -0.0014(16)
C5 0.056(3) 0.056(3) 0.058(3) 0.013(2) 0.008(2) -0.015(2)
C6 0.049(2) 0.040(2) 0.041(2) 0.0051(18) 0.0112(19) -0.0051(19)
C7 0.041(2) 0.037(2) 0.0273(18) 0.0002(15) -0.0030(16) -0.0030(17)
C8 0.047(2) 0.051(3) 0.035(2) 0.0022(18) 0.0011(18) 0.001(2)
C9 0.050(3) 0.078(4) 0.052(3) 0.003(3) 0.009(2) -0.010(3)
C10 0.068(3) 0.063(3) 0.056(3) 0.011(2) 0.004(3) -0.025(3)
C11 0.065(3) 0.041(2) 0.055(2) 0.0039(19) -0.001(2) -0.011(2)
C12 0.052(2) 0.034(2) 0.040(2) 0.0003(17) -0.0018(18) -0.0052(18)
C13 0.0418(19) 0.0307(17) 0.0293(17) -0.0010(14) 0.0018(15) -0.0002(15)
C14 0.044(2) 0.0345(19) 0.0310(19) 0.0022(16) 0.0009(16) 0.0005(17)
C15 0.056(3) 0.049(3) 0.034(2) 0.0080(19) -0.0031(19) 0.003(2)
C16 0.056(3) 0.055(3) 0.0269(19) 0.0012(18) 0.0010(18) -0.007(2)
C17 0.074(3) 0.045(2) 0.038(2) -0.0101(19) 0.007(2) 0.004(2)
C18 0.072(3) 0.035(2) 0.036(2) -0.0018(17) -0.001(2) 0.010(2)
C19 0.044(2) 0.0197(15) 0.0264(17) -0.0007(13) 0.0019(15) 0.0022(15)
C20 0.050(2) 0.0291(19) 0.0331(19) 0.0025(15) 0.0087(17) 0.0037(17)
C21 0.045(2) 0.040(2) 0.045(2) 0.0058(18) 0.0150(19) 0.0017(18)
C22 0.037(2) 0.033(2) 0.043(2) 0.0038(17) 0.0080(17) 0.0046(16)
C23 0.0342(18) 0.0237(16) 0.0321(18) -0.0025(14) 0.0043(15) 0.0041(14)
C24 0.0329(18) 0.0293(18) 0.0332(18) -0.0002(15) 0.0017(15) 0.0037(15)
C25 0.082(3) 0.034(2) 0.037(2) -0.0005(18) 0.005(2) -0.003(2)
C26 0.121(5) 0.043(3) 0.048(3) -0.016(2) 0.001(3) -0.010(3)
C27 0.085(4) 0.033(2) 0.071(3) -0.001(2) 0.002(3) -0.009(2)
C28 0.089(4) 0.039(2) 0.054(3) 0.010(2) 0.006(3) -0.009(3)
C29 0.068(3) 0.036(2) 0.037(2) 0.0059(18) -0.001(2) 0.002(2)
C30 0.035(2) 0.041(2) 0.0330(19) -0.0004(16) 0.0025(16) 0.0024(16)
C31 0.040(2) 0.052(3) 0.049(2) -0.001(2) 0.0037(19) 0.010(2)
C32 0.040(2) 0.079(4) 0.063(3) 0.011(3) 0.006(2) 0.018(3)
C33 0.035(2) 0.100(5) 0.063(3) 0.016(3) -0.005(2) -0.007(3)
C34 0.047(3) 0.078(4) 0.091(4) -0.008(3) -0.009(3) -0.013(3)
C35 0.042(3) 0.053(3) 0.080(4) -0.011(3) -0.007(2) -0.005(2)
Cl1 0.196(3) 0.209(4) 0.185(3) -0.113(3) -0.062(3) 0.103(3)
Cl2 0.0878(13) 0.1126(16) 0.149(2) -0.0324(15) 0.0083(13) 0.0143(12)
Cl3 0.0784(12) 0.0847(13) 0.248(3) 0.0384(17) 0.0135(16) 0.0176(10)
C36 0.092(6) 0.116(7) 0.157(9) 0.024(6) -0.031(6) -0.056(5)

loop_
_atom_type_symbol
_atom_type_description
_atom_type_scat_dispersion_real
_atom_type_scat_dispersion_imag
_atom_type_scat_source
C C 0.0181 0.0091 'International Tables Vol C Tables 4.2.6.8 and 6.1.1.4'
H H 0.0000 0.0000 'International Tables Vol C Tables 4.2.6.8 and 6.1.1.4'
Ag Ag 0.1306 4.2820 'International Tables Vol C Tables 4.2.6.8 and 6.1.1.4'
Cl Cl 0.3639 0.7018 'International Tables Vol C Tables 4.2.6.8 and 6.1.1.4'
F F 0.0727 0.0534 'International Tables Vol C Tables 4.2.6.8 and 6.1.1.4'
N N 0.0311 0.0180 'International Tables Vol C Tables 4.2.6.8 and 6.1.1.4'
O O 0.0492 0.0322 'International Tables Vol C Tables 4.2.6.8 and 6.1.1.4'
P P 0.2955 0.4335 'International Tables Vol C Tables 4.2.6.8 and 6.1.1.4'

loop_
_geom_angle_atom_site_label_1
_geom_angle_atom_site_label_2
_geom_angle_atom_site_label_3
_geom_angle
_geom_angle_site_symmetry_1
_geom_angle_site_symmetry_3
P2 Ag1 Ag3 72.28(2) 3_666 3_666
P2 Ag1 O2 141.78(7) 3_666 .
O2 Ag1 Ag3 79.65(7) . 3_666
O3 Ag1 Ag3 152.79(7) . 3_666
O3 Ag1 P2 132.86(8) . 3_666
O3 Ag1 O2 73.31(10) . .
O3 Ag1 O6 99.04(11) . 3_666
O6 Ag1 Ag3 78.69(8) 3_666 3_666
O6 Ag1 P2 106.94(8) 3_666 3_666
O6 Ag1 O2 92.03(12) 3_666 .
P1 Ag2 O2 137.03(7) . .
O3 Ag2 P1 149.01(8) . .
O3 Ag2 O2 73.80(10) . .
O1 Ag3 Ag1 82.86(9) 3_666 3_666
O1 Ag3 C7 86.25(12) 3_666 .
O5 Ag3 Ag1 85.02(10) . 3_666
O5 Ag3 O1 106.06(16) . 3_666
O5 Ag3 N1 150.17(14) . .
O5 Ag3 C7 112.51(13) . .
N1 Ag3 Ag1 90.80(8) . 3_666
N1 Ag3 O1 102.68(12) . 3_666
N1 Ag3 C7 76.97(12) . .
C7 Ag3 Ag1 161.45(9) . 3_666
C7 P1 Ag2 113.68(14) . .
C7 P1 C13 104.79(18) . .
C7 P1 C19 103.62(18) . .
C13 P1 Ag2 118.36(13) . .
C13 P1 C19 104.22(17) . .
C19 P1 Ag2 110.76(12) . .
C23 P2 Ag1 115.17(12) . 3_666
C24 P2 Ag1 113.26(13) . 3_666
C24 P2 C23 102.01(17) . .
C24 P2 C30 104.73(18) . .
C30 P2 Ag1 116.22(13) . 3_666
C30 P2 C23 103.87(18) . .
C4 O1 Ag3 116.6(3) . 3_666
Ag1 O2 Ag2 100.97(10) . .
C4 O2 Ag1 122.9(2) . .
C4 O2 Ag2 133.9(2) . .
Ag2 O3 Ag1 109.19(11) . .
C2 O3 Ag1 137.6(3) . .
C2 O3 Ag2 112.0(2) . .
C6 O5 Ag3 122.9(3) . .
C6 O6 Ag1 121.4(3) . 3_666
C19 N1 Ag3 122.4(3) . .
C23 N1 Ag3 118.3(2) . .
C23 N1 C19 119.3(3) . .
F1 C1 F2 105.2(11) . .
F1 C1 C2 110.9(8) . .
F1B C1 F3B 104.6(12) . .
F1B C1 C2 114.5(7) . .
F2 C1 C2 111.1(6) . .
F2B C1 F1B 110.2(13) . .
F2B C1 F3B 102.8(11) . .
F2B C1 C2 113.4(9) . .
F3 C1 F1 108.9(12) . .
F3 C1 F2 106.1(12) . .
F3 C1 C2 114.2(8) . .
F3B C1 C2 110.3(7) . .
O3 C2 C1 116.0(4) . .
O4 C2 O3 128.0(4) . .
O4 C2 C1 115.9(4) . .
F7 C3 F8 108.8(5) . .
F7 C3 F9 106.8(4) . .
F7 C3 C4 113.9(4) . .
F8 C3 C4 109.0(4) . .
F9 C3 F8 103.7(4) . .
F9 C3 C4 114.1(4) . .
O1 C4 O2 129.3(4) . .
O1 C4 C3 114.7(4) . .
O2 C4 C3 116.0(4) . .
F4 C5 F5 103.2(16) . .
F4 C5 F6 111.8(15) . .
F4 C5 C6 114.6(8) . .
F4B C5 F5B 104.6(12) . .
F4B C5 F6B 108.5(13) . .
F4B C5 C6 114.5(8) . .
F5 C5 C6 110.2(10) . .
F5B C5 C6 110.8(7) . .
F6 C5 F5 101.1(13) . .
F6 C5 C6 114.5(8) . .
F6B C5 F5B 104.0(13) . .
F6B C5 C6 113.6(11) . .
O5 C6 C5 112.4(4) . .
O6 C6 O5 130.8(4) . .
O6 C6 C5 116.7(4) . .
P1 C7 Ag3 96.55(16) . .
C8 C7 Ag3 93.2(3) . .
C8 C7 P1 118.3(3) . .
C8 C7 C12 118.2(4) . .
C12 C7 Ag3 81.9(2) . .
C12 C7 P1 123.4(3) . .
C7 C8 H8 119.6 . .
C9 C8 C7 120.7(5) . .
C9 C8 H8 119.6 . .
C8 C9 H9 119.9 . .
C10 C9 C8 120.1(5) . .
C10 C9 H9 119.9 . .
C9 C10 H10 119.8 . .
C9 C10 C11 120.4(5) . .
C11 C10 H10 119.8 . .
C10 C11 H11 119.9 . .
C10 C11 C12 120.2(5) . .
C12 C11 H11 119.9 . .
C7 C12 H12 119.8 . .
C11 C12 C7 120.3(4) . .
C11 C12 H12 119.8 . .
C14 C13 P1 119.0(3) . .
C14 C13 C18 119.0(4) . .
C18 C13 P1 122.0(3) . .
C13 C14 H14 120.1 . .
C13 C14 C15 119.9(4) . .
C15 C14 H14 120.1 . .
C14 C15 H15 119.6 . .
C16 C15 C14 120.9(4) . .
C16 C15 H15 119.6 . .
C15 C16 H16 120.2 . .
C15 C16 C17 119.6(4) . .
C17 C16 H16 120.2 . .
C16 C17 H17 120.2 . .
C18 C17 C16 119.6(4) . .
C18 C17 H17 120.2 . .
C13 C18 H18 119.5 . .
C17 C18 C13 121.1(4) . .
C17 C18 H18 119.5 . .
N1 C19 P1 115.7(3) . .
N1 C19 C20 121.1(4) . .
C20 C19 P1 122.8(3) . .
C19 C20 H20 120.5 . .
C21 C20 C19 119.0(4) . .
C21 C20 H20 120.5 . .
C20 C21 H21 119.9 . .
C20 C21 C22 120.1(4) . .
C22 C21 H21 119.9 . .
C21 C22 H22 120.8 . .
C21 C22 C23 118.3(4) . .
C23 C22 H22 120.8 . .
N1 C23 P2 112.6(3) . .
N1 C23 C22 122.2(3) . .
C22 C23 P2 125.2(3) . .
C25 C24 P2 124.3(3) . .
C25 C24 C29 118.9(4) . .
C29 C24 P2 116.7(3) . .
C24 C25 H25 119.8 . .
C24 C25 C26 120.3(4) . .
C26 C25 H25 119.8 . .
C25 C26 H26 119.7 . .
C27 C26 C25 120.6(5) . .
C27 C26 H26 119.7 . .
C26 C27 H27 120.2 . .
C28 C27 C26 119.6(5) . .
C28 C27 H27 120.2 . .
C27 C28 H28 119.6 . .
C27 C28 C29 120.9(5) . .
C29 C28 H28 119.6 . .
C24 C29 C28 119.5(4) . .
C24 C29 H29 120.3 . .
C28 C29 H29 120.3 . .
C31 C30 P2 123.5(3) . .
C35 C30 P2 117.3(3) . .
C35 C30 C31 119.3(4) . .
C30 C31 H31 120.1 . .
C30 C31 C32 119.8(5) . .
C32 C31 H31 120.1 . .
C31 C32 H32 119.9 . .
C33 C32 C31 120.3(5) . .
C33 C32 H32 119.9 . .
C32 C33 H33 120.0 . .
C34 C33 C32 120.0(5) . .
C34 C33 H33 120.0 . .
C33 C34 H34 120.0 . .
C33 C34 C35 120.0(6) . .
C35 C34 H34 120.0 . .
C30 C35 C34 120.5(5) . .
C30 C35 H35 119.7 . .
C34 C35 H35 119.7 . .
Cl1 C36 Cl3 104.3(6) . .
Cl1 C36 H36 109.3 . .
Cl2 C36 Cl1 112.5(6) . .
Cl2 C36 Cl3 112.1(4) . .
Cl2 C36 H36 109.3 . .
Cl3 C36 H36 109.3 . .

loop_
_geom_bond_atom_site_label_1
_geom_bond_atom_site_label_2
_geom_bond_distance
_geom_bond_site_symmetry_2
Ag1 Ag3 2.8952(4) 3_666
Ag1 P2 2.3989(9) 3_666
Ag1 O2 2.401(3) .
Ag1 O3 2.372(3) .
Ag1 O6 2.392(3) 3_666
Ag2 P1 2.3709(9) .
Ag2 O2 2.484(3) .
Ag2 O3 2.252(3) .
Ag3 Ag1 2.8952(4) 3_666
Ag3 O1 2.389(3) 3_666
Ag3 O5 2.196(3) .
Ag3 N1 2.282(3) .
Ag3 C7 2.673(4) .
P1 C7 1.812(4) .
P1 C13 1.816(4) .
P1 C19 1.826(4) .
P2 Ag1 2.3989(9) 3_666
P2 C23 1.835(4) .
P2 C24 1.816(4) .
P2 C30 1.816(4) .
F1 C1 1.296(13) .
F1B C1 1.275(12) .
F2 C1 1.329(12) .
F2B C1 1.274(15) .
F3 C1 1.238(12) .
F3B C1 1.343(13) .
F4 C5 1.253(16) .
F4B C5 1.245(12) .
F5 C5 1.36(2) .
F5B C5 1.328(11) .
F6 C5 1.291(13) .
F6B C5 1.276(16) .
F7 C3 1.296(5) .
F8 C3 1.319(6) .
F9 C3 1.317(5) .
O1 Ag3 2.389(3) 3_666
O1 C4 1.224(5) .
O2 C4 1.244(5) .
O3 C2 1.249(5) .
O4 C2 1.223(5) .
O5 C6 1.240(6) .
O6 Ag1 2.392(3) 3_666
O6 C6 1.224(6) .
N1 C19 1.355(5) .
N1 C23 1.344(5) .
C1 C2 1.521(6) .
C3 C4 1.535(6) .
C5 C6 1.536(6) .
C7 C8 1.399(6) .
C7 C12 1.402(6) .
C8 H8 0.9300 .
C8 C9 1.383(7) .
C9 H9 0.9300 .
C9 C10 1.372(8) .
C10 H10 0.9300 .
C10 C11 1.380(8) .
C11 H11 0.9300 .
C11 C12 1.385(6) .
C12 H12 0.9300 .
C13 C14 1.380(6) .
C13 C18 1.393(6) .
C14 H14 0.9300 .
C14 C15 1.389(6) .
C15 H15 0.9300 .
C15 C16 1.374(7) .
C16 H16 0.9300 .
C16 C17 1.387(7) .
C17 H17 0.9300 .
C17 C18 1.376(6) .
C18 H18 0.9300 .
C19 C20 1.393(6) .
C20 H20 0.9300 .
C20 C21 1.375(6) .
C21 H21 0.9300 .
C21 C22 1.383(6) .
C22 H22 0.9300 .
C22 C23 1.388(5) .
C24 C25 1.378(6) .
C24 C29 1.388(6) .
C25 H25 0.9300 .
C25 C26 1.381(7) .
C26 H26 0.9300 .
C26 C27 1.371(8) .
C27 H27 0.9300 .
C27 C28 1.353(8) .
C28 H28 0.9300 .
C28 C29 1.396(7) .
C29 H29 0.9300 .
C30 C31 1.387(6) .
C30 C35 1.373(7) .
C31 H31 0.9300 .
C31 C32 1.392(7) .
C32 H32 0.9300 .
C32 C33 1.375(9) .
C33 H33 0.9300 .
C33 C34 1.364(9) .
C34 H34 0.9300 .
C34 C35 1.396(7) .
C35 H35 0.9300 .
Cl1 C36 1.729(11) .
Cl2 C36 1.664(11) .
Cl3 C36 1.831(10) .
C36 H36 0.9800 .
